data_7012903
loop_
_publ_author_name
'Adams, Christopher J.'
'Connelly, Neil G.'
'Emslie, David J. H.'
'Hayward, Owen D.'
'Manson, Tania'
'Guy Orpen, A.'
'Rieger, Philip H.'

_publ_section_title
;
 The substitution chemistry of the
 tris(3,5-dimethylpyrazolyl)methanerhodium complex [Rh(CO)2{HC(pz?)3}]+
;
_journal_issue 14
_journal_name_full 'Dalton Transactions'
_journal_page_first 2835
_journal_paper_doi 10.1039/b302440g
_journal_year 2003
_chemical_formula_sum 'C35 H38 Cl4 F6 N6 O P Rh'
_chemical_formula_weight 948.39
_chemical_name_systematic
; 
? 
;
_space_group_IT_number 14
_symmetry_cell_setting monoclinic
_symmetry_space_group_name_Hall '-P 2ybc'
_symmetry_space_group_name_H-M 'P 1 21/c 1'
_atom_sites_solution_hydrogens geom
_atom_sites_solution_primary direct
_atom_sites_solution_secondary difmap
_audit_creation_method SHELXL-97
_cell_angle_alpha 90.00
_cell_angle_beta 91.7780(10)
_cell_angle_gamma 90.00
_cell_formula_units_Z 4
_cell_length_a 18.5922(5)
_cell_length_b 12.7967(3)
_cell_length_c 16.7223(3)
_cell_measurement_temperature 173(2)
_cell_volume 3976.63(16)
_computing_cell_refinement 'Siemens XSCANS'
_computing_data_collection 'Siemens XSCANS'
_computing_data_reduction 'Siemens SHELXTL'
_computing_molecular_graphics 'Siemens SHELXTL'
_computing_publication_material 'Siemens SHELXTL'
_computing_structure_refinement 'SHELXL-97 (Sheldrick, 1997)'
_computing_structure_solution 'SHELXS-97 (Sheldrick, 1990)'
_diffrn_ambient_temperature 173(2)
_diffrn_measured_fraction_theta_full 0.997
_diffrn_measured_fraction_theta_max 0.997
_diffrn_measurement_device_type 'CCD area detector'
_diffrn_measurement_method 'omega scans with narrow frames'
_diffrn_radiation_monochromator graphite
_diffrn_radiation_source 'fine-focus sealed tube'
_diffrn_radiation_type MoK\a
_diffrn_radiation_wavelength 0.71073
_diffrn_reflns_av_R_equivalents 0.0549
_diffrn_reflns_av_sigmaI/netI 0.0429
_diffrn_reflns_limit_h_max 22
_diffrn_reflns_limit_h_min -22
_diffrn_reflns_limit_k_max 15
_diffrn_reflns_limit_k_min -7
_diffrn_reflns_limit_l_max 19
_diffrn_reflns_limit_l_min -19
_diffrn_reflns_number 20233
_diffrn_reflns_theta_full 25.00
_diffrn_reflns_theta_max 25.00
_diffrn_reflns_theta_min 1.93
_exptl_absorpt_coefficient_mu 0.804
_exptl_absorpt_correction_type none
_exptl_crystal_density_diffrn 1.584
_exptl_crystal_density_meas ?
_exptl_crystal_density_method .
_exptl_crystal_F_000 1920
_exptl_crystal_size_max 0.3
_exptl_crystal_size_mid 0.3
_exptl_crystal_size_min 0.3
_refine_diff_density_max 0.744
_refine_diff_density_min -0.778
_refine_diff_density_rms 0.092
_refine_ls_extinction_method none
_refine_ls_goodness_of_fit_ref 1.132
_refine_ls_hydrogen_treatment constr
_refine_ls_matrix_type full
_refine_ls_number_parameters 493
_refine_ls_number_reflns 6971
_refine_ls_number_restraints 0
_refine_ls_restrained_S_all 1.132
_refine_ls_R_factor_all 0.0687
_refine_ls_R_factor_gt 0.0490
_refine_ls_shift/su_max 0.001
_refine_ls_shift/su_mean 0.000
_refine_ls_structure_factor_coef Fsqd
_refine_ls_weighting_details 'calc w=1/[\s^2^(Fo^2^)+(0.0353P)^2^+12.3410P] where P=(Fo^2^+2Fc^2^)/3'
_refine_ls_weighting_scheme calc
_refine_ls_wR_factor_gt 0.1044
_refine_ls_wR_factor_ref 0.1199
_reflns_number_gt 5601
_reflns_number_total 6971
_reflns_threshold_expression >2sigma(I)
_cod_data_source_file b302440g.txt
_cod_data_source_block 9
_cod_depositor_comments
;
The following automatic conversions were performed:
'_symmetry_cell_setting' value 'Monoclinic' changed to 'monoclinic'
according to '/home/saulius/struct/CIF-dictionaries/cif_core.dic'
dictionary named 'cif_core.dic' version 2.4.1 from 2010-06-29.

Automatic conversion script
Id: cif_fix_enum 1527 2010-12-29 10:47:43Z saulius 
;
_cod_original_sg_symbol_H-M P2(1)/c
_cod_database_code 7012903

loop_
_symmetry_equiv_pos_as_xyz
'x, y, z'
'-x, y+1/2, -z+1/2'
'-x, -y, -z'
'x, -y-1/2, z-1/2'

loop_
_atom_site_label
_atom_site_type_symbol
_atom_site_fract_x
_atom_site_fract_y
_atom_site_fract_z
_atom_site_U_iso_or_equiv
_atom_site_adp_type
_atom_site_occupancy
_atom_site_symmetry_multiplicity
_atom_site_calc_flag
_atom_site_refinement_flags
_atom_site_disorder_assembly
_atom_site_disorder_group
Rh1 Rh -0.285926(17) -0.04277(3) 0.632891(19) 0.02220(11) Uani 1 1 d . . .
O1 O -0.42921(18) -0.1289(3) 0.6756(2) 0.0428(9) Uani 1 1 d . . .
N6 N -0.22061(19) -0.1019(3) 0.7339(2) 0.0268(8) Uani 1 1 d . . .
N5 N -0.16804(18) -0.0372(3) 0.7648(2) 0.0263(8) Uani 1 1 d . . .
N4 N -0.28871(18) 0.1018(3) 0.7032(2) 0.0251(8) Uani 1 1 d . . .
N3 N -0.22589(19) 0.1273(3) 0.7448(2) 0.0269(8) Uani 1 1 d . . .
N2 N -0.18714(18) 0.0150(3) 0.5926(2) 0.0248(8) Uani 1 1 d . . .
N1 N -0.14297(18) 0.0639(3) 0.6486(2) 0.0258(8) Uani 1 1 d . . .
C1 C -0.3746(3) -0.0955(4) 0.6624(3) 0.0303(10) Uani 1 1 d . . .
C2 C -0.2630(3) -0.2820(4) 0.7626(3) 0.0365(11) Uani 1 1 d . . .
H2A H -0.3074 -0.2586 0.7350 0.055 Uiso 1 1 calc R . .
H2B H -0.2745 -0.3131 0.8142 0.055 Uiso 1 1 calc R . .
H2C H -0.2391 -0.3341 0.7296 0.055 Uiso 1 1 calc R . .
C3 C -0.2140(2) -0.1906(4) 0.7761(3) 0.0292(10) Uani 1 1 d . . .
C4 C -0.1568(2) -0.1817(4) 0.8322(3) 0.0336(11) Uani 1 1 d . . .
H4A H -0.1406 -0.2342 0.8686 0.040 Uiso 1 1 calc R . .
C5 C -0.1286(2) -0.0837(4) 0.8251(3) 0.0321(10) Uani 1 1 d . . .
C6 C -0.0688(3) -0.0297(5) 0.8701(3) 0.0474(14) Uani 1 1 d . . .
H6A H -0.0391 0.0085 0.8326 0.071 Uiso 1 1 calc R . .
H6B H -0.0392 -0.0815 0.8990 0.071 Uiso 1 1 calc R . .
H6C H -0.0890 0.0195 0.9084 0.071 Uiso 1 1 calc R . .
C7 C -0.4158(2) 0.1630(4) 0.7044(3) 0.0346(11) Uani 1 1 d . . .
H7A H -0.4276 0.0934 0.6834 0.052 Uiso 1 1 calc R . .
H7B H -0.4230 0.2150 0.6618 0.052 Uiso 1 1 calc R . .
H7C H -0.4471 0.1793 0.7487 0.052 Uiso 1 1 calc R . .
C8 C -0.3391(2) 0.1648(3) 0.7334(3) 0.0258(9) Uani 1 1 d . . .
C9 C -0.3083(2) 0.2278(4) 0.7943(3) 0.0303(10) Uani 1 1 d . . .
H9A H -0.3325 0.2786 0.8249 0.036 Uiso 1 1 calc R . .
C10 C -0.2368(3) 0.2023(3) 0.8012(3) 0.0299(10) Uani 1 1 d . . .
C11 C -0.1787(3) 0.2419(4) 0.8567(3) 0.0440(13) Uani 1 1 d . . .
H11A H -0.1598 0.1841 0.8896 0.066 Uiso 1 1 calc R . .
H11B H -0.1983 0.2959 0.8915 0.066 Uiso 1 1 calc R . .
H11C H -0.1399 0.2717 0.8256 0.066 Uiso 1 1 calc R . .
C12 C -0.1814(3) -0.0235(4) 0.4466(3) 0.0377(12) Uani 1 1 d . . .
H12A H -0.1958 -0.0963 0.4550 0.057 Uiso 1 1 calc R . .
H12B H -0.1441 -0.0209 0.4064 0.057 Uiso 1 1 calc R . .
H12C H -0.2232 0.0172 0.4278 0.057 Uiso 1 1 calc R . .
C13 C -0.1525(2) 0.0211(3) 0.5233(3) 0.0279(10) Uani 1 1 d . . .
C14 C -0.0865(2) 0.0726(4) 0.5364(3) 0.0341(11) Uani 1 1 d . . .
H14A H -0.0519 0.0872 0.4973 0.041 Uiso 1 1 calc R . .
C15 C -0.0814(2) 0.0976(4) 0.6158(3) 0.0312(10) Uani 1 1 d . . .
C16 C -0.0221(3) 0.1494(4) 0.6639(3) 0.0432(13) Uani 1 1 d . . .
H16A H -0.0408 0.2119 0.6900 0.065 Uiso 1 1 calc R . .
H16B H 0.0166 0.1696 0.6285 0.065 Uiso 1 1 calc R . .
H16C H -0.0032 0.1008 0.7046 0.065 Uiso 1 1 calc R . .
C17 C -0.1613(2) 0.0672(3) 0.7323(2) 0.0256(9) Uani 1 1 d . . .
H17A H -0.1208 0.1026 0.7623 0.031 Uiso 1 1 calc R . .
C18 C -0.3426(2) 0.0010(3) 0.5304(2) 0.0248(9) Uani 1 1 d . . .
C19 C -0.3652(2) 0.1093(3) 0.5131(2) 0.0269(9) Uani 1 1 d . . .
C20 C -0.3206(2) 0.1954(3) 0.5297(3) 0.0287(10) Uani 1 1 d . . .
H20A H -0.2736 0.1841 0.5520 0.034 Uiso 1 1 calc R . .
C21 C -0.3436(3) 0.2964(4) 0.5144(3) 0.0329(10) Uani 1 1 d . . .
H21A H -0.3125 0.3536 0.5260 0.039 Uiso 1 1 calc R . .
C22 C -0.4122(3) 0.3142(4) 0.4821(3) 0.0354(11) Uani 1 1 d . . .
H22A H -0.4284 0.3837 0.4726 0.043 Uiso 1 1 calc R . .
C23 C -0.4570(3) 0.2304(4) 0.4638(3) 0.0341(11) Uani 1 1 d . . .
H23A H -0.5037 0.2423 0.4410 0.041 Uiso 1 1 calc R . .
C24 C -0.4335(2) 0.1293(4) 0.4787(3) 0.0299(10) Uani 1 1 d . . .
H24A H -0.4643 0.0724 0.4653 0.036 Uiso 1 1 calc R . .
C25 C -0.3567(2) -0.0799(3) 0.4809(3) 0.0274(9) Uani 1 1 d . . .
H25A H -0.3856 -0.0714 0.4335 0.033 Uiso 1 1 calc R . .
C26 C -0.3258(2) -0.1812(3) 0.5025(2) 0.0269(9) Uani 1 1 d . . .
C27 C -0.3403(2) -0.2765(3) 0.4546(2) 0.0281(10) Uani 1 1 d . . .
C28 C -0.4039(3) -0.2857(4) 0.4082(3) 0.0340(11) Uani 1 1 d . . .
H28A H -0.4365 -0.2285 0.4050 0.041 Uiso 1 1 calc R . .
C29 C -0.4200(3) -0.3769(4) 0.3670(3) 0.0441(13) Uani 1 1 d . . .
H29A H -0.4638 -0.3824 0.3364 0.053 Uiso 1 1 calc R . .
C30 C -0.3729(3) -0.4594(4) 0.3703(3) 0.0476(14) Uani 1 1 d . . .
H30A H -0.3842 -0.5220 0.3420 0.057 Uiso 1 1 calc R . .
C31 C -0.3091(3) -0.4518(4) 0.4146(3) 0.0412(12) Uani 1 1 d . . .
H31A H -0.2763 -0.5087 0.4159 0.049 Uiso 1 1 calc R . .
C32 C -0.2932(3) -0.3617(4) 0.4567(3) 0.0348(11) Uani 1 1 d . . .
H32A H -0.2495 -0.3575 0.4876 0.042 Uiso 1 1 calc R . .
C33 C -0.2851(2) -0.1791(3) 0.5705(3) 0.0272(9) Uani 1 1 d . . .
H33 H -0.2576 -0.2377 0.5882 0.033 Uiso 1 1 calc R . .
P1 P -0.15301(7) 0.44764(13) 0.65707(10) 0.0507(4) Uani 1 1 d . . .
F1 F -0.2004(2) 0.4560(3) 0.7362(3) 0.0836(12) Uani 1 1 d . . .
F2 F -0.1057(2) 0.4411(5) 0.5828(3) 0.1133(19) Uani 1 1 d . . .
F3 F -0.2033(3) 0.3595(6) 0.6303(4) 0.170(3) Uani 1 1 d . . .
F4 F -0.1031(3) 0.3685(5) 0.7009(4) 0.135(2) Uani 1 1 d . . .
F5 F -0.1022(3) 0.5340(5) 0.6931(4) 0.142(2) Uani 1 1 d . . .
F6 F -0.2025(3) 0.5332(6) 0.6193(3) 0.147(3) Uani 1 1 d . . .
C100 C 0.0854(3) 0.2282(5) 0.3816(4) 0.0555(15) Uani 1 1 d . . .
H10A H 0.1283 0.1832 0.3901 0.067 Uiso 1 1 calc R . .
H10B H 0.0994 0.2887 0.3487 0.067 Uiso 1 1 calc R . .
Cl1 Cl 0.05676(16) 0.2721(2) 0.47314(11) 0.1201(10) Uani 1 1 d . . .
Cl2 Cl 0.01789(8) 0.15728(12) 0.33052(8) 0.0532(4) Uani 1 1 d . . .
C101 C 0.6265(3) 0.0167(5) 0.1783(3) 0.0513(14) Uani 1 1 d . . .
H10C H 0.6224 0.0859 0.1520 0.062 Uiso 1 1 calc R . .
H10D H 0.6783 -0.0002 0.1849 0.062 Uiso 1 1 calc R . .
Cl3 Cl 0.58855(10) 0.02375(14) 0.27297(9) 0.0656(4) Uani 1 1 d . . .
Cl4 Cl 0.58522(11) -0.07608(17) 0.11778(12) 0.0864(6) Uani 1 1 d . . .

loop_
_atom_site_aniso_label
_atom_site_aniso_U_11
_atom_site_aniso_U_22
_atom_site_aniso_U_33
_atom_site_aniso_U_23
_atom_site_aniso_U_13
_atom_site_aniso_U_12
Rh1 0.02314(18) 0.02247(18) 0.02080(17) -0.00132(14) -0.00217(12) -0.00100(14)
O1 0.034(2) 0.056(2) 0.0385(19) -0.0053(17) 0.0029(15) -0.0149(17)
N6 0.0264(19) 0.028(2) 0.0256(18) -0.0016(16) 0.0010(15) -0.0003(16)
N5 0.0221(18) 0.0288(19) 0.0277(18) -0.0009(16) -0.0044(15) -0.0003(16)
N4 0.0213(18) 0.029(2) 0.0244(18) -0.0007(15) -0.0027(14) -0.0027(15)
N3 0.0271(19) 0.0238(19) 0.0298(19) -0.0062(16) -0.0011(15) -0.0013(15)
N2 0.0255(19) 0.026(2) 0.0223(18) -0.0033(15) -0.0012(14) -0.0022(15)
N1 0.0217(18) 0.031(2) 0.0248(18) -0.0046(15) -0.0013(14) -0.0015(15)
C1 0.032(3) 0.037(3) 0.022(2) -0.0025(19) -0.0030(18) 0.003(2)
C2 0.045(3) 0.031(3) 0.033(2) 0.006(2) 0.005(2) -0.001(2)
C3 0.032(2) 0.030(2) 0.026(2) 0.0017(19) 0.0061(19) 0.0091(19)
C4 0.032(3) 0.039(3) 0.030(2) 0.011(2) 0.002(2) 0.009(2)
C5 0.026(2) 0.042(3) 0.028(2) 0.004(2) 0.0004(18) 0.006(2)
C6 0.034(3) 0.063(4) 0.045(3) 0.011(3) -0.014(2) -0.004(3)
C7 0.032(3) 0.033(3) 0.039(3) 0.001(2) 0.002(2) 0.005(2)
C8 0.029(2) 0.022(2) 0.026(2) 0.0037(18) 0.0029(18) 0.0013(18)
C9 0.036(3) 0.025(2) 0.031(2) -0.0035(19) 0.0084(19) -0.001(2)
C10 0.039(3) 0.023(2) 0.027(2) -0.0033(19) 0.0041(19) -0.007(2)
C11 0.046(3) 0.041(3) 0.045(3) -0.019(2) -0.005(2) -0.008(2)
C12 0.049(3) 0.040(3) 0.024(2) -0.004(2) 0.007(2) -0.008(2)
C13 0.030(2) 0.027(2) 0.027(2) 0.0037(18) 0.0037(18) 0.0002(18)
C14 0.033(3) 0.037(3) 0.033(2) 0.001(2) 0.008(2) -0.004(2)
C15 0.026(2) 0.029(3) 0.039(3) 0.002(2) 0.0061(19) -0.0017(19)
C16 0.034(3) 0.049(3) 0.047(3) -0.002(3) 0.004(2) -0.014(2)
C17 0.022(2) 0.032(2) 0.022(2) -0.0043(18) -0.0047(16) -0.0034(18)
C18 0.026(2) 0.026(2) 0.022(2) 0.0014(18) -0.0004(17) -0.0026(18)
C19 0.032(2) 0.028(2) 0.021(2) 0.0019(18) 0.0012(18) 0.0017(19)
C20 0.031(2) 0.027(2) 0.027(2) -0.0003(19) 0.0010(18) -0.0018(19)
C21 0.043(3) 0.024(2) 0.032(2) -0.001(2) 0.004(2) -0.009(2)
C22 0.043(3) 0.029(3) 0.034(3) 0.001(2) 0.000(2) 0.008(2)
C23 0.032(3) 0.038(3) 0.032(2) 0.006(2) -0.0061(19) 0.007(2)
C24 0.030(2) 0.030(2) 0.029(2) -0.002(2) -0.0014(19) -0.002(2)
C25 0.029(2) 0.029(2) 0.025(2) 0.0010(18) -0.0066(18) -0.0025(19)
C26 0.030(2) 0.028(2) 0.022(2) -0.0010(18) -0.0001(18) -0.0025(19)
C27 0.037(3) 0.025(2) 0.022(2) -0.0023(18) 0.0052(18) -0.0074(19)
C28 0.038(3) 0.032(3) 0.032(2) -0.006(2) 0.004(2) -0.003(2)
C29 0.050(3) 0.046(3) 0.037(3) -0.011(2) 0.004(2) -0.017(3)
C30 0.073(4) 0.034(3) 0.037(3) -0.015(2) 0.018(3) -0.016(3)
C31 0.061(3) 0.026(2) 0.038(3) -0.002(2) 0.021(2) 0.001(2)
C32 0.044(3) 0.033(3) 0.028(2) 0.001(2) 0.009(2) -0.001(2)
C33 0.032(2) 0.021(2) 0.029(2) -0.0005(18) 0.0045(19) 0.0001(18)
P1 0.0319(7) 0.0508(9) 0.0690(10) 0.0110(8) -0.0071(7) 0.0013(6)
F1 0.081(3) 0.088(3) 0.084(3) 0.016(2) 0.020(2) 0.018(2)
F2 0.073(3) 0.194(6) 0.074(3) 0.008(3) 0.015(2) 0.019(3)
F3 0.130(5) 0.202(7) 0.179(6) -0.093(6) 0.019(4) -0.100(5)
F4 0.112(4) 0.150(5) 0.143(5) 0.060(4) 0.012(3) 0.076(4)
F5 0.119(4) 0.123(5) 0.185(6) -0.051(4) 0.017(4) -0.058(4)
F6 0.098(4) 0.221(7) 0.123(4) 0.100(5) 0.034(3) 0.084(4)
C100 0.050(3) 0.057(4) 0.058(4) 0.011(3) -0.003(3) 0.002(3)
Cl1 0.189(3) 0.125(2) 0.0474(10) -0.0255(11) 0.0233(13) -0.0746(19)
Cl2 0.0543(8) 0.0605(9) 0.0447(7) -0.0017(7) -0.0015(6) 0.0097(7)
C101 0.046(3) 0.052(4) 0.056(3) -0.003(3) 0.007(3) -0.006(3)
Cl3 0.0804(11) 0.0777(12) 0.0391(7) 0.0026(7) 0.0067(7) -0.0172(9)
Cl4 0.0961(14) 0.0817(13) 0.0810(12) -0.0433(11) -0.0022(10) -0.0011(11)

loop_
_atom_type_symbol
_atom_type_description
_atom_type_scat_dispersion_real
_atom_type_scat_dispersion_imag
_atom_type_scat_source
C C 0.0033 0.0016 'International Tables Vol C Tables 4.2.6.8 and 6.1.1.4'
H H 0.0000 0.0000 'International Tables Vol C Tables 4.2.6.8 and 6.1.1.4'
N N 0.0061 0.0033 'International Tables Vol C Tables 4.2.6.8 and 6.1.1.4'
O O 0.0106 0.0060 'International Tables Vol C Tables 4.2.6.8 and 6.1.1.4'
F F 0.0171 0.0103 'International Tables Vol C Tables 4.2.6.8 and 6.1.1.4'
P P 0.1023 0.0942 'International Tables Vol C Tables 4.2.6.8 and 6.1.1.4'
Rh Rh -1.1178 0.9187 'International Tables Vol C Tables 4.2.6.8 and 6.1.1.4'
Cl Cl 0.1484 0.1585 'International Tables Vol C Tables 4.2.6.8 and 6.1.1.4'

loop_
_geom_angle_atom_site_label_1
_geom_angle_atom_site_label_2
_geom_angle_atom_site_label_3
_geom_angle
_geom_angle_site_symmetry_1
_geom_angle_site_symmetry_3
_geom_angle_publ_flag
C1 Rh1 C33 81.14(18) . . ?
C1 Rh1 C18 83.37(17) . . ?
C33 Rh1 C18 79.56(17) . . ?
C1 Rh1 N2 176.71(16) . . ?
C33 Rh1 N2 96.66(15) . . ?
C18 Rh1 N2 93.85(15) . . ?
C1 Rh1 N6 98.33(16) . . ?
C33 Rh1 N6 94.98(16) . . ?
C18 Rh1 N6 174.00(15) . . ?
N2 Rh1 N6 84.26(13) . . ?
C1 Rh1 N4 97.36(17) . . ?
C33 Rh1 N4 178.19(15) . . ?
C18 Rh1 N4 101.30(15) . . ?
N2 Rh1 N4 84.89(13) . . ?
N6 Rh1 N4 84.23(13) . . ?
C1 Rh1 C17 131.81(15) . . ?
C33 Rh1 C17 129.65(15) . . ?
C18 Rh1 C17 131.90(14) . . ?
N2 Rh1 C17 51.46(12) . . ?
N6 Rh1 C17 50.42(12) . . ?
N4 Rh1 C17 50.82(12) . . ?
C3 N6 N5 105.1(3) . . ?
C3 N6 Rh1 137.7(3) . . ?
N5 N6 Rh1 117.1(3) . . ?
C5 N5 N6 112.1(4) . . ?
C5 N5 C17 128.9(4) . . ?
N6 N5 C17 118.9(3) . . ?
C8 N4 N3 104.9(3) . . ?
C8 N4 Rh1 137.3(3) . . ?
N3 N4 Rh1 115.8(2) . . ?
C10 N3 N4 111.9(3) . . ?
C10 N3 C17 128.0(4) . . ?
N4 N3 C17 119.7(3) . . ?
C13 N2 N1 105.5(3) . . ?
C13 N2 Rh1 137.8(3) . . ?
N1 N2 Rh1 116.7(2) . . ?
C15 N1 N2 111.3(3) . . ?
C15 N1 C17 127.4(4) . . ?
N2 N1 C17 121.1(3) . . ?
O1 C1 Rh1 175.8(4) . . ?
N6 C3 C4 109.8(4) . . ?
N6 C3 C2 122.5(4) . . ?
C4 C3 C2 127.7(4) . . ?
C5 C4 C3 107.6(4) . . ?
N5 C5 C4 105.4(4) . . ?
N5 C5 C6 123.0(4) . . ?
C4 C5 C6 131.6(4) . . ?
N4 C8 C9 110.0(4) . . ?
N4 C8 C7 122.5(4) . . ?
C9 C8 C7 127.5(4) . . ?
C10 C9 C8 107.4(4) . . ?
N3 C10 C9 105.8(4) . . ?
N3 C10 C11 123.3(4) . . ?
C9 C10 C11 130.9(4) . . ?
N2 C13 C14 109.4(4) . . ?
N2 C13 C12 123.4(4) . . ?
C14 C13 C12 127.2(4) . . ?
C15 C14 C13 107.2(4) . . ?
N1 C15 C14 106.5(4) . . ?
N1 C15 C16 122.7(4) . . ?
C14 C15 C16 130.8(4) . . ?
N3 C17 N5 110.7(3) . . ?
N3 C17 N1 112.1(3) . . ?
N5 C17 N1 111.2(3) . . ?
N3 C17 Rh1 73.3(2) . . ?
N5 C17 Rh1 73.4(2) . . ?
N1 C17 Rh1 70.6(2) . . ?
C25 C18 C19 123.6(4) . . ?
C25 C18 Rh1 112.8(3) . . ?
C19 C18 Rh1 123.6(3) . . ?
C24 C19 C20 117.5(4) . . ?
C24 C19 C18 120.1(4) . . ?
C20 C19 C18 122.4(4) . . ?
C21 C20 C19 121.3(4) . . ?
C20 C21 C22 120.1(4) . . ?
C23 C22 C21 119.8(4) . . ?
C24 C23 C22 119.9(4) . . ?
C23 C24 C19 121.4(4) . . ?
C18 C25 C26 117.6(4) . . ?
C33 C26 C25 113.5(4) . . ?
C33 C26 C27 124.2(4) . . ?
C25 C26 C27 122.3(4) . . ?
C32 C27 C28 117.7(4) . . ?
C32 C27 C26 121.8(4) . . ?
C28 C27 C26 120.4(4) . . ?
C29 C28 C27 120.9(5) . . ?
C30 C29 C28 120.1(5) . . ?
C29 C30 C31 120.2(5) . . ?
C32 C31 C30 120.0(5) . . ?
C31 C32 C27 121.0(5) . . ?
C26 C33 Rh1 115.9(3) . . ?
F3 P1 F4 90.5(4) . . ?
F3 P1 F2 94.7(4) . . ?
F4 P1 F2 89.9(3) . . ?
F3 P1 F6 93.0(4) . . ?
F4 P1 F6 175.2(4) . . ?
F2 P1 F6 93.2(3) . . ?
F3 P1 F5 174.4(4) . . ?
F4 P1 F5 86.2(4) . . ?
F2 P1 F5 89.7(3) . . ?
F6 P1 F5 90.1(4) . . ?
F3 P1 F1 86.9(3) . . ?
F4 P1 F1 89.4(3) . . ?
F2 P1 F1 178.2(3) . . ?
F6 P1 F1 87.4(3) . . ?
F5 P1 F1 88.6(3) . . ?
Cl1 C100 Cl2 111.4(3) . . ?
Cl4 C101 Cl3 112.3(3) . . ?

loop_
_geom_bond_atom_site_label_1
_geom_bond_atom_site_label_2
_geom_bond_distance
_geom_bond_site_symmetry_2
_geom_bond_publ_flag
Rh1 C1 1.861(5) . ?
Rh1 C33 2.033(4) . ?
Rh1 C18 2.061(4) . ?
Rh1 N2 2.110(3) . ?
Rh1 N6 2.185(4) . ?
Rh1 N4 2.194(4) . ?
Rh1 C17 3.142(4) . ?
O1 C1 1.130(5) . ?
N6 C3 1.340(6) . ?
N6 N5 1.369(5) . ?
N5 C5 1.364(6) . ?
N5 C17 1.450(6) . ?
N4 C8 1.347(5) . ?
N4 N3 1.380(5) . ?
N3 C10 1.366(6) . ?
N3 C17 1.447(5) . ?
N2 C13 1.345(5) . ?
N2 N1 1.377(5) . ?
N1 C15 1.355(5) . ?
N1 C17 1.451(5) . ?
C2 C3 1.495(7) . ?
C3 C4 1.400(6) . ?
C4 C5 1.365(7) . ?
C5 C6 1.492(7) . ?
C7 C8 1.491(6) . ?
C8 C9 1.406(6) . ?
C9 C10 1.370(6) . ?
C10 C11 1.491(6) . ?
C12 C13 1.489(6) . ?
C13 C14 1.403(6) . ?
C14 C15 1.367(6) . ?
C15 C16 1.499(6) . ?
C18 C25 1.347(6) . ?
C18 C19 1.474(6) . ?
C19 C24 1.401(6) . ?
C19 C20 1.402(6) . ?
C20 C21 1.383(6) . ?
C21 C22 1.388(7) . ?
C22 C23 1.386(7) . ?
C23 C24 1.386(6) . ?
C25 C26 1.458(6) . ?
C26 C33 1.346(6) . ?
C26 C27 1.479(6) . ?
C27 C32 1.399(7) . ?
C27 C28 1.400(6) . ?
C28 C29 1.384(7) . ?
C29 C30 1.371(8) . ?
C30 C31 1.383(8) . ?
C31 C32 1.379(7) . ?
P1 F3 1.523(5) . ?
P1 F4 1.544(5) . ?
P1 F2 1.547(5) . ?
P1 F6 1.552(5) . ?
P1 F5 1.563(5) . ?
P1 F1 1.615(4) . ?
C100 Cl1 1.730(6) . ?
C100 Cl2 1.750(6) . ?
C101 Cl4 1.726(6) . ?
C101 Cl3 1.755(6) . ?

loop_
_geom_torsion_atom_site_label_1
_geom_torsion_atom_site_label_2
_geom_torsion_atom_site_label_3
_geom_torsion_atom_site_label_4
_geom_torsion
_geom_torsion_site_symmetry_1
_geom_torsion_site_symmetry_2
_geom_torsion_site_symmetry_3
_geom_torsion_site_symmetry_4
_geom_torsion_publ_flag
Rh1 C17 N1 N2 -3.2(3) . . . . ?
Rh1 C33 C26 C25 7.0(5) . . . . ?
C33 C26 C25 C18 -1.3(6) . . . . ?
C26 C25 C18 Rh1 -4.9(5) . . . . ?
C25 C18 Rh1 C33 6.5(3) . . . . ?
C18 Rh1 C33 C26 -7.5(3) . . . . ?
